data_2021208
loop_
_publ_author_name
'Li, Shao-Dong'
'Lu, Li-Ping'
'Zhu, Miao-Li'

_publ_section_title
;
 A thermally stable three-dimensional cobalt(II) coordination polymer
 based on the V-shaped ligand 4-(4-carboxyphenoxy)isophthalate
;
_journal_coeditor_code KY3146
_journal_issue 9
_journal_name_full 'Acta Crystallographica Section C'
_journal_page_first
;
;
_journal_paper_doi 10.1107/S2053229618011567
_journal_volume 74
_journal_year 2018
_chemical_formula_iupac '[Co3 (C15 H7 O7)2 (C12 H8 N2)2], 0.72H2 O'
_chemical_formula_moiety 'C54 H30 Co3 N4 O14, 0.72(H2 O1)'
_chemical_formula_sum 'C54 H31.42 Co3 N4 O14.71'
_chemical_formula_weight 1148.58
_chemical_name_systematic
;Poly[[bis[\m~6~-4-(4-carboxylatophenoxy)benzene-1,3-dicarboxylato-\k^6^<i>O</i>^1^:<i>O</i>^1^:<i>O</i>^3^:<i>O</i>^3'^:<i>O</i>^4^:<i>O</i>^4'^]bis(1,10-phenanthroline-\k^2^<i>N</i>^,<i>N</i>')tricobalt(II)]
0.72-hydrate]
;
_space_group_crystal_system monoclinic
_space_group_IT_number 15
_space_group_name_Hall '-C 2yc'
_space_group_name_H-M_alt 'C 1 2/c 1'
_symmetry_space_group_name_Hall '-C 2yc'
_symmetry_space_group_name_H-M 'C 1 2/c 1'
_atom_sites_solution_hydrogens mixed
_audit_creation_method SHELXL-2016/6
_cell_angle_alpha 90
_cell_angle_beta 110.73(3)
_cell_angle_gamma 90
_cell_formula_units_Z 4
_cell_length_a 18.889(18)
_cell_length_b 20.431(17)
_cell_length_c 13.360(12)
_cell_measurement_reflns_used 5133
_cell_measurement_temperature 200(2)
_cell_measurement_theta_max 27.09
_cell_measurement_theta_min 3.05
_cell_volume 4822(8)
_computing_cell_refinement
;
SAINT (Bruker, 2000)
;
_computing_data_collection
;
APEX2 (Bruker, 2000)
;
_computing_data_reduction
;
SAINT (Bruker, 2000)
;
_computing_molecular_graphics
;
SHELXTL (Sheldrick, 2015) and DIAMOND (Brandenburg, 2005)
;
_computing_publication_material
;
pubCIF (Westrip, 2010)
;
_computing_structure_refinement
;
SHELXL2016 (Sheldrick, 2015)
;
_computing_structure_solution
;
SHELXS97 (Sheldrick, 2008)
;
_diffrn_ambient_temperature 200(2)
_diffrn_measured_fraction_theta_full 0.992
_diffrn_measured_fraction_theta_max 0.987
_diffrn_measurement_device_type 'Bruker APEXII CCD'
_diffrn_measurement_method '\f and \w scans'
_diffrn_radiation_type MoK\a
_diffrn_radiation_wavelength 0.71073
_diffrn_reflns_av_R_equivalents 0.0310
_diffrn_reflns_limit_h_max 21
_diffrn_reflns_limit_h_min -22
_diffrn_reflns_limit_k_max 24
_diffrn_reflns_limit_k_min -24
_diffrn_reflns_limit_l_max 15
_diffrn_reflns_limit_l_min -16
_diffrn_reflns_number 14111
_diffrn_reflns_theta_full 25.242
_diffrn_reflns_theta_max 25.420
_diffrn_reflns_theta_min 3.048
_exptl_absorpt_coefficient_mu 1.097
_exptl_absorpt_correction_T_max 0.7475
_exptl_absorpt_correction_T_min 0.6688
_exptl_absorpt_correction_type multi-scan
_exptl_absorpt_process_details
;
(<i>SADABS</i>; Bruker, 2000)
;
_exptl_crystal_colour purple
_exptl_crystal_density_diffrn 1.582
_exptl_crystal_description block
_exptl_crystal_F_000 2329
_exptl_crystal_size_max 0.150
_exptl_crystal_size_mid 0.100
_exptl_crystal_size_min 0.100
_refine_diff_density_max 1.041
_refine_diff_density_min -1.375
_refine_ls_extinction_method none
_refine_ls_goodness_of_fit_ref 1.062
_refine_ls_hydrogen_treatment constr
_refine_ls_matrix_type full
_refine_ls_number_parameters 360
_refine_ls_number_reflns 4406
_refine_ls_number_restraints 12
_refine_ls_restrained_S_all 1.061
_refine_ls_R_factor_all 0.0674
_refine_ls_R_factor_gt 0.0520
_refine_ls_shift/su_max 0.001
_refine_ls_shift/su_mean 0.000
_refine_ls_structure_factor_coef Fsqd
_refine_ls_weighting_details 'w=1/[\s^2^(Fo^2^)+(0.0818P)^2^+21.9044P] where P=(Fo^2^+2Fc^2^)/3'
_refine_ls_weighting_scheme calc
_refine_ls_wR_factor_gt 0.1471
_refine_ls_wR_factor_ref 0.1576
_reflns_number_gt 3538
_reflns_number_total 4406
_reflns_threshold_expression 'I > 2\s(I)'
_cod_data_source_file ky3146sup1.cif
_cod_data_source_block I
_cod_database_code 2021208
_shelx_space_group_comment
;
The symmetry employed for this shelxl refinement is uniquely defined
by the following loop, which should always be used as a source of
symmetry information in preference to the above space-group names.
They are only intended as comments.
;
_shelx_estimated_absorpt_t_min 0.853
_shelx_estimated_absorpt_t_max 0.898

loop_
_space_group_symop_operation_xyz
'x, y, z'
'-x, y, -z+1/2'
'x+1/2, y+1/2, z'
'-x+1/2, y+1/2, -z+1/2'
'-x, -y, -z'
'x, -y, z-1/2'
'-x+1/2, -y+1/2, -z'
'x+1/2, -y+1/2, z-1/2'

loop_
_atom_site_type_symbol
_atom_site_label
_atom_site_fract_x
_atom_site_fract_y
_atom_site_fract_z
_atom_site_U_iso_or_equiv
_atom_site_adp_type
_atom_site_calc_flag
_atom_site_occupancy
Co Co1 0.750000 0.250000 0.500000 0.0315(2) Uani d 1
Co Co2 0.68755(3) 0.36786(3) 0.62912(4) 0.02635(19) Uani d 1
O O1 0.72844(18) 0.42334(14) 0.5368(3) 0.0359(7) Uani d 1
O O2 0.75943(19) 0.34197(14) 0.4480(3) 0.0404(8) Uani d 1
O O3 0.91130(17) 0.57273(14) 0.2858(2) 0.0343(7) Uani d 1
O O4 1.15201(17) 0.78330(14) 0.5419(2) 0.0331(7) Uani d 1
O O5 1.0574(2) 0.85180(14) 0.4697(3) 0.0471(9) Uani d 1
O O6 0.78989(17) 0.65846(17) 0.2312(3) 0.0437(8) Uani d 1
O O7 0.83078(19) 0.73765(17) 0.1507(3) 0.0452(8) Uani d 1
N N1 0.65296(19) 0.45244(18) 0.6908(3) 0.0315(8) Uani d 1
N N2 0.6392(2) 0.3280(2) 0.7398(3) 0.0453(10) Uani d 1
C C1 0.7585(2) 0.40111(19) 0.4729(3) 0.0282(9) Uani d 1
C C2 0.7975(2) 0.44832(19) 0.4233(3) 0.0260(8) Uani d 1
C C3 0.8202(2) 0.4283(2) 0.3399(3) 0.0314(9) Uani d 1
H H3 0.809446 0.384949 0.312864 0.038 Uiso calc 1
C C4 0.8582(2) 0.4704(2) 0.2960(3) 0.0308(9) Uani d 1
H H4 0.873337 0.456284 0.238839 0.037 Uiso calc 1
C C5 0.8742(2) 0.5337(2) 0.3358(3) 0.0283(9) Uani d 1
C C6 0.8522(3) 0.5546(2) 0.4190(4) 0.0378(11) Uani d 1
H H6 0.863614 0.597776 0.446459 0.045 Uiso calc 1
C C7 0.8135(3) 0.5119(2) 0.4620(4) 0.0350(10) Uani d 1
H H7 0.797697 0.526242 0.518463 0.042 Uiso calc 1
C C8 0.8398(3) 0.6956(2) 0.2228(4) 0.0370(10) Uani d 1
C C9 0.9482(2) 0.62837(19) 0.3392(3) 0.0278(9) Uani d 1
C C10 0.9181(2) 0.6900(2) 0.3064(3) 0.0310(9) Uani d 1
C C11 0.9630(2) 0.74495(19) 0.3514(4) 0.0298(9) Uani d 1
H H11 0.944407 0.787523 0.327523 0.036 Uiso calc 1
C C12 1.0342(2) 0.73805(18) 0.4301(3) 0.0239(8) Uani d 1
C C13 1.0608(2) 0.6749(2) 0.4632(4) 0.0320(9) Uani d 1
H H13 1.108808 0.669294 0.518018 0.038 Uiso calc 1
C C14 1.0181(2) 0.6203(2) 0.4172(4) 0.0357(10) Uani d 1
H H14 1.037049 0.577586 0.439587 0.043 Uiso calc 1
C C15 1.0836(3) 0.7954(2) 0.4813(4) 0.0314(10) Uani d 1
C C16 0.6329(4) 0.2654(3) 0.7639(6) 0.0711(19) Uani d 1
H H16 0.650415 0.232367 0.728266 0.085 Uiso calc 1
C C17 0.6013(5) 0.2469(4) 0.8403(7) 0.096(3) Uani d 1
H H17 0.597290 0.202045 0.856201 0.115 Uiso calc 1
C C18 0.5761(5) 0.2953(4) 0.8920(6) 0.091(3) Uani d 1
H H18 0.554217 0.283242 0.943393 0.110 Uiso calc 1
C C19 0.5819(3) 0.3608(4) 0.8707(5) 0.0641(18) Uani d 1
C C20 0.6148(3) 0.3744(3) 0.7927(4) 0.0459(13) Uani d 1
C C21 0.5576(3) 0.4159(4) 0.9200(5) 0.073(2) Uani d 1
H H21 0.535233 0.407185 0.972101 0.087 Uiso calc 1
C C22 0.5655(3) 0.4776(4) 0.8952(5) 0.0656(18) Uani d 1
H H22 0.549922 0.511674 0.931117 0.079 Uiso calc 1
C C23 0.5966(3) 0.4937(3) 0.8161(4) 0.0511(15) Uani d 1
C C24 0.6220(2) 0.4415(2) 0.7665(4) 0.0372(11) Uani d 1
C C25 0.6040(3) 0.5585(3) 0.7825(5) 0.0583(17) Uani d 1
H H25 0.587257 0.594512 0.813244 0.070 Uiso calc 1
C C26 0.6349(3) 0.5688(3) 0.7070(5) 0.0530(14) Uani d 1
H H26 0.640059 0.611960 0.684006 0.064 Uiso calc 1
C C27 0.6595(3) 0.5147(2) 0.6629(4) 0.0399(11) Uani d 1
H H27 0.681802 0.522545 0.610491 0.048 Uiso calc 1
O O8 0.7408(14) 0.6547(12) 0.5829(19) 0.078(10) Uani d 0.194(13)
H H8A 0.757868 0.651955 0.530904 0.118 Uiso d 0.194(13)
H H8B 0.735999 0.691929 0.605974 0.118 Uiso d 0.194(13)
O O9 0.7889(18) 0.7014(16) 0.440(2) 0.090(13) Uani d 0.167(14)
H H9A 0.780653 0.703916 0.375778 0.135 Uiso d 0.167(14)
H H9B 0.830268 0.718036 0.471219 0.135 Uiso d 0.167(14)

loop_
_atom_site_aniso_label
_atom_site_aniso_U_11
_atom_site_aniso_U_22
_atom_site_aniso_U_33
_atom_site_aniso_U_12
_atom_site_aniso_U_13
_atom_site_aniso_U_23
Co1 0.0329(5) 0.0274(4) 0.0368(5) -0.0070(3) 0.0157(4) -0.0029(3)
Co2 0.0245(3) 0.0250(3) 0.0321(3) -0.0029(2) 0.0132(2) -0.0035(2)
O1 0.0418(18) 0.0296(15) 0.0444(19) -0.0078(13) 0.0253(15) -0.0011(13)
O2 0.050(2) 0.0265(16) 0.054(2) 0.0011(13) 0.0295(17) 0.0046(14)
O3 0.0345(16) 0.0332(16) 0.0384(18) -0.0144(12) 0.0170(14) -0.0042(13)
O4 0.0317(17) 0.0346(16) 0.0351(17) -0.0117(12) 0.0145(14) -0.0062(13)
O5 0.053(2) 0.0226(15) 0.078(3) -0.0060(14) 0.039(2) -0.0075(15)
O6 0.0268(16) 0.051(2) 0.047(2) -0.0064(14) 0.0054(14) 0.0055(16)
O7 0.0402(19) 0.050(2) 0.041(2) 0.0018(15) 0.0101(16) 0.0122(16)
N1 0.0227(18) 0.039(2) 0.0292(19) 0.0022(14) 0.0051(15) -0.0087(16)
N2 0.051(3) 0.049(2) 0.044(2) -0.0121(19) 0.026(2) -0.0014(19)
C1 0.023(2) 0.025(2) 0.035(2) -0.0008(15) 0.0087(17) 0.0028(17)
C2 0.022(2) 0.027(2) 0.028(2) -0.0019(15) 0.0075(16) 0.0037(16)
C3 0.034(2) 0.025(2) 0.036(2) -0.0037(16) 0.0125(19) 0.0002(17)
C4 0.031(2) 0.031(2) 0.032(2) -0.0030(17) 0.0145(18) 0.0002(18)
C5 0.022(2) 0.033(2) 0.029(2) -0.0083(16) 0.0068(17) 0.0048(17)
C6 0.044(3) 0.029(2) 0.044(3) -0.0116(19) 0.021(2) -0.0057(19)
C7 0.039(3) 0.034(2) 0.039(3) -0.0085(18) 0.023(2) -0.0059(19)
C8 0.033(2) 0.039(2) 0.040(3) 0.0047(19) 0.014(2) 0.009(2)
C9 0.024(2) 0.030(2) 0.031(2) -0.0096(16) 0.0117(17) -0.0021(17)
C10 0.025(2) 0.036(2) 0.031(2) -0.0029(17) 0.0099(18) 0.0069(18)
C11 0.031(2) 0.025(2) 0.039(2) 0.0045(16) 0.0181(19) 0.0078(17)
C12 0.025(2) 0.0241(19) 0.028(2) -0.0036(15) 0.0155(17) 0.0005(16)
C13 0.017(2) 0.031(2) 0.044(3) -0.0048(16) 0.0058(18) 0.0053(19)
C14 0.031(2) 0.024(2) 0.050(3) -0.0011(17) 0.011(2) 0.0078(19)
C15 0.040(3) 0.028(2) 0.037(2) -0.0108(18) 0.028(2) -0.0073(18)
C16 0.100(5) 0.060(4) 0.070(4) -0.023(4) 0.050(4) 0.001(3)
C17 0.133(8) 0.082(5) 0.090(6) -0.044(5) 0.062(6) 0.008(4)
C18 0.097(6) 0.133(7) 0.066(5) -0.048(5) 0.056(4) -0.008(5)
C19 0.048(3) 0.107(5) 0.047(3) -0.031(3) 0.028(3) -0.014(3)
C20 0.031(3) 0.076(4) 0.034(3) -0.013(2) 0.016(2) -0.013(2)
C21 0.031(3) 0.157(7) 0.037(3) -0.014(4) 0.020(2) -0.031(4)
C22 0.033(3) 0.114(6) 0.050(4) 0.001(3) 0.015(3) -0.031(4)
C23 0.017(2) 0.096(4) 0.034(3) 0.009(2) 0.0011(19) -0.027(3)
C24 0.019(2) 0.059(3) 0.030(2) 0.0006(19) 0.0042(17) -0.013(2)
C25 0.036(3) 0.063(4) 0.057(4) 0.022(2) -0.007(3) -0.029(3)
C26 0.049(3) 0.045(3) 0.053(3) 0.015(2) 0.002(3) -0.013(2)
C27 0.035(2) 0.038(3) 0.037(3) 0.0053(19) 0.002(2) -0.010(2)
O8 0.088(16) 0.075(14) 0.065(14) -0.001(11) 0.018(11) 0.005(10)
O9 0.085(18) 0.12(2) 0.070(17) -0.013(14) 0.029(13) -0.009(13)

loop_
_atom_type_symbol
_atom_type_description
_atom_type_scat_dispersion_real
_atom_type_scat_dispersion_imag
_atom_type_scat_source
C C 0.0033 0.0016 'International Tables Vol C Tables 4.2.6.8 and 6.1.1.4'
H H 0.0000 0.0000 'International Tables Vol C Tables 4.2.6.8 and 6.1.1.4'
Co Co 0.3494 0.9721 'International Tables Vol C Tables 4.2.6.8 and 6.1.1.4'
N N 0.0061 0.0033 'International Tables Vol C Tables 4.2.6.8 and 6.1.1.4'
O O 0.0106 0.0060 'International Tables Vol C Tables 4.2.6.8 and 6.1.1.4'

loop_
_geom_angle_atom_site_label_1
_geom_angle_atom_site_label_2
_geom_angle_atom_site_label_3
_geom_angle_site_symmetry_1
_geom_angle_site_symmetry_3
_geom_angle
O2 Co1 O2 . 7_656 180.00(6)
O2 Co1 O7 . 6_566 95.53(14)
O2 Co1 O7 7_656 6_566 84.47(14)
O2 Co1 O7 . 4_645 84.47(14)
O2 Co1 O7 7_656 4_645 95.53(14)
O7 Co1 O7 6_566 4_645 180.0
O2 Co1 O4 . 3_445 89.12(12)
O2 Co1 O4 7_656 3_445 90.87(12)
O7 Co1 O4 6_566 3_445 96.36(14)
O7 Co1 O4 4_645 3_445 83.64(14)
O2 Co1 O4 . 5_766 90.88(12)
O2 Co1 O4 7_656 5_766 89.13(12)
O7 Co1 O4 6_566 5_766 83.64(14)
O7 Co1 O4 4_645 5_766 96.36(14)
O4 Co1 O4 3_445 5_766 180.0
O6 Co2 O1 6_566 . 94.65(15)
O6 Co2 O4 6_566 3_445 101.70(14)
O1 Co2 O4 . 3_445 104.11(13)
O6 Co2 N1 6_566 . 108.09(14)
O1 Co2 N1 . . 90.99(15)
O4 Co2 N1 3_445 . 145.31(13)
O6 Co2 N2 6_566 . 88.45(17)
O1 Co2 N2 . . 168.05(15)
O4 Co2 N2 3_445 . 86.50(15)
N1 Co2 N2 . . 77.08(16)
C1 O1 Co2 . . 124.8(3)
C1 O2 Co1 . . 142.0(3)
C5 O3 C9 . . 118.2(3)
C15 O4 Co2 . 3 104.5(3)
C15 O4 Co1 . 3 130.0(3)
Co2 O4 Co1 3 3 105.41(13)
C8 O6 Co2 . 6_565 132.9(3)
C8 O7 Co1 . 4_655 133.1(3)
C27 N1 C24 . . 118.0(4)
C27 N1 Co2 . . 126.4(3)
C24 N1 Co2 . . 115.5(3)
C16 N2 C20 . . 117.9(5)
C16 N2 Co2 . . 128.5(4)
C20 N2 Co2 . . 113.5(3)
O2 C1 O1 . . 125.2(4)
O2 C1 C2 . . 116.4(4)
O1 C1 C2 . . 118.3(4)
C3 C2 C7 . . 119.0(4)
C3 C2 C1 . . 120.2(4)
C7 C2 C1 . . 120.7(4)
C4 C3 C2 . . 120.8(4)
C4 C3 H3 . . 119.6
C2 C3 H3 . . 119.6
C3 C4 C5 . . 119.6(4)
C3 C4 H4 . . 120.2
C5 C4 H4 . . 120.2
O3 C5 C6 . . 123.9(4)
O3 C5 C4 . . 115.6(4)
C6 C5 C4 . . 120.5(4)
C5 C6 C7 . . 119.4(4)
C5 C6 H6 . . 120.3
C7 C6 H6 . . 120.3
C6 C7 C2 . . 120.7(4)
C6 C7 H7 . . 119.7
C2 C7 H7 . . 119.7
O6 C8 O7 . . 125.7(4)
O6 C8 C10 . . 117.5(4)
O7 C8 C10 . . 116.8(4)
C14 C9 C10 . . 121.7(4)
C14 C9 O3 . . 117.6(4)
C10 C9 O3 . . 120.3(4)
C9 C10 C11 . . 118.1(4)
C9 C10 C8 . . 119.2(4)
C11 C10 C8 . . 122.7(4)
C12 C11 C10 . . 121.2(4)
C12 C11 H11 . . 119.4
C10 C11 H11 . . 119.4
C11 C12 C13 . . 118.4(4)
C11 C12 C15 . . 122.9(4)
C13 C12 C15 . . 118.7(4)
C14 C13 C12 . . 121.0(4)
C14 C13 H13 . . 119.5
C12 C13 H13 . . 119.5
C9 C14 C13 . . 119.5(4)
C9 C14 H14 . . 120.3
C13 C14 H14 . . 120.3
O5 C15 O4 . . 121.6(4)
O5 C15 C12 . . 120.8(4)
O4 C15 C12 . . 117.5(4)
N2 C16 C17 . . 122.0(7)
N2 C16 H16 . . 119.0
C17 C16 H16 . . 119.0
C18 C17 C16 . . 118.7(7)
C18 C17 H17 . . 120.6
C16 C17 H17 . . 120.6
C19 C18 C17 . . 121.5(6)
C19 C18 H18 . . 119.2
C17 C18 H18 . . 119.2
C18 C19 C20 . . 115.4(6)
C18 C19 C21 . . 126.4(6)
C20 C19 C21 . . 118.2(6)
N2 C20 C19 . . 124.5(5)
N2 C20 C24 . . 117.5(4)
C19 C20 C24 . . 118.1(5)
C22 C21 C19 . . 122.7(6)
C22 C21 H21 . . 118.7
C19 C21 H21 . . 118.7
C21 C22 C23 . . 121.4(6)
C21 C22 H22 . . 119.3
C23 C22 H22 . . 119.3
C22 C23 C25 . . 124.5(5)
C22 C23 C24 . . 117.9(6)
C25 C23 C24 . . 117.6(5)
N1 C24 C23 . . 122.0(5)
N1 C24 C20 . . 116.3(4)
C23 C24 C20 . . 121.7(5)
C26 C25 C23 . . 119.9(5)
C26 C25 H25 . . 120.0
C23 C25 H25 . . 120.0
C25 C26 C27 . . 119.0(5)
C25 C26 H26 . . 120.5
C27 C26 H26 . . 120.5
N1 C27 C26 . . 123.5(5)
N1 C27 H27 . . 118.3
C26 C27 H27 . . 118.3
H8A O8 H8B . . 118.3
H9A O9 H9B . . 107.5

loop_
_geom_bond_atom_site_label_1
_geom_bond_atom_site_label_2
_geom_bond_site_symmetry_2
_geom_bond_distance
Co1 O2 . 2.033(3)
Co1 O2 7_656 2.033(3)
Co1 O7 6_566 2.067(4)
Co1 O7 4_645 2.067(4)
Co1 O4 3_445 2.222(3)
Co1 O4 5_766 2.222(3)
Co2 O6 6_566 2.005(3)
Co2 O1 . 2.019(3)
Co2 O4 3_445 2.059(3)
Co2 N1 . 2.115(4)
Co2 N2 . 2.154(4)
O1 C1 . 1.264(5)
O2 C1 . 1.255(5)
O3 C5 . 1.379(5)
O3 C9 . 1.391(5)
O4 C15 . 1.283(6)
O5 C15 . 1.242(5)
O6 C8 . 1.246(6)
O7 C8 . 1.256(5)
N1 C27 . 1.343(6)
N1 C24 . 1.354(6)
N2 C16 . 1.335(7)
N2 C20 . 1.356(7)
C1 C2 . 1.503(5)
C2 C3 . 1.390(6)
C2 C7 . 1.392(6)
C3 C4 . 1.377(6)
C3 H3 . 0.9500
C4 C5 . 1.391(6)
C4 H4 . 0.9500
C5 C6 . 1.385(6)
C6 C7 . 1.387(6)
C6 H6 . 0.9500
C7 H7 . 0.9500
C8 C10 . 1.510(6)
C9 C14 . 1.372(6)
C9 C10 . 1.388(6)
C10 C11 . 1.408(6)
C11 C12 . 1.391(6)
C11 H11 . 0.9500
C12 C13 . 1.398(6)
C12 C15 . 1.502(6)
C13 C14 . 1.386(6)
C13 H13 . 0.9500
C14 H14 . 0.9500
C16 C17 . 1.406(9)
C16 H16 . 0.9500
C17 C18 . 1.384(12)
C17 H17 . 0.9500
C18 C19 . 1.381(11)
C18 H18 . 0.9500
C19 C20 . 1.416(7)
C19 C21 . 1.458(10)
C20 C24 . 1.434(7)
C21 C22 . 1.325(10)
C21 H21 . 0.9500
C22 C23 . 1.418(9)
C22 H22 . 0.9500
C23 C25 . 1.420(9)
C23 C24 . 1.426(7)
C25 C26 . 1.349(9)
C25 H25 . 0.9500
C26 C27 . 1.407(7)
C26 H26 . 0.9500
C27 H27 . 0.9500
O8 H8A . 0.8655
O8 H8B . 0.8370
O9 H9A . 0.8177
O9 H9B . 0.8185

loop_
_geom_hbond_atom_site_label_D
_geom_hbond_atom_site_label_H
_geom_hbond_atom_site_label_A
_geom_hbond_site_symmetry_A
_geom_hbond_distance_DH
_geom_hbond_distance_HA
_geom_hbond_distance_DA
_geom_hbond_angle_DHA
C6 H6 O9 . 0.95 2.53 3.28(3) 135.8
C27 H27 O1 . 0.95 2.54 3.094(6) 117.1
O8 H8A O9 . 0.87 1.83 2.57(4) 142.7
O8 H8B O9 7_666 0.84 2.27 2.99(4) 144.3
O9 H9A O6 . 0.82 2.20 2.93(3) 148.1

loop_
_geom_torsion_atom_site_label_1
_geom_torsion_atom_site_label_2
_geom_torsion_atom_site_label_3
_geom_torsion_atom_site_label_4
_geom_torsion_site_symmetry_1
_geom_torsion
Co1 O2 C1 O1 . -21.6(8)
Co1 O2 C1 C2 . 157.4(3)
Co2 O1 C1 O2 . 8.8(6)
Co2 O1 C1 C2 . -170.2(3)
O2 C1 C2 C3 . 11.5(6)
O1 C1 C2 C3 . -169.4(4)
O2 C1 C2 C7 . -166.4(4)
O1 C1 C2 C7 . 12.6(6)
C7 C2 C3 C4 . 0.1(6)
C1 C2 C3 C4 . -177.9(4)
C2 C3 C4 C5 . 0.2(6)
C9 O3 C5 C6 . 19.5(6)
C9 O3 C5 C4 . -161.5(4)
C3 C4 C5 O3 . -179.0(4)
C3 C4 C5 C6 . 0.0(6)
O3 C5 C6 C7 . 178.4(4)
C4 C5 C6 C7 . -0.5(7)
C5 C6 C7 C2 . 0.9(7)
C3 C2 C7 C6 . -0.7(7)
C1 C2 C7 C6 . 177.3(4)
Co2 O6 C8 O7 6_565 16.0(8)
Co2 O6 C8 C10 6_565 -164.0(3)
Co1 O7 C8 O6 4_655 -19.6(8)
Co1 O7 C8 C10 4_655 160.5(3)
C5 O3 C9 C14 . 79.7(5)
C5 O3 C9 C10 . -106.6(5)
C14 C9 C10 C11 . 3.3(6)
O3 C9 C10 C11 . -170.1(4)
C14 C9 C10 C8 . -177.9(4)
O3 C9 C10 C8 . 8.7(6)
O6 C8 C10 C9 . 42.8(6)
O7 C8 C10 C9 . -137.3(4)
O6 C8 C10 C11 . -138.5(5)
O7 C8 C10 C11 . 41.4(6)
C9 C10 C11 C12 . -2.9(6)
C8 C10 C11 C12 . 178.4(4)
C10 C11 C12 C13 . 0.6(6)
C10 C11 C12 C15 . -179.1(4)
C11 C12 C13 C14 . 1.4(6)
C15 C12 C13 C14 . -178.9(4)
C10 C9 C14 C13 . -1.4(7)
O3 C9 C14 C13 . 172.1(4)
C12 C13 C14 C9 . -1.0(7)
Co2 O4 C15 O5 3 13.0(5)
Co1 O4 C15 O5 3 -112.1(4)
Co2 O4 C15 C12 3 -163.1(3)
Co1 O4 C15 C12 3 71.8(4)
C11 C12 C15 O5 . 13.3(6)
C13 C12 C15 O5 . -166.4(4)
C11 C12 C15 O4 . -170.5(4)
C13 C12 C15 O4 . 9.7(5)
C20 N2 C16 C17 . 0.9(10)
Co2 N2 C16 C17 . 178.5(6)
N2 C16 C17 C18 . -0.1(13)
C16 C17 C18 C19 . -0.5(13)
C17 C18 C19 C20 . 0.3(11)
C17 C18 C19 C21 . -179.8(7)
C16 N2 C20 C19 . -1.1(8)
Co2 N2 C20 C19 . -179.0(4)
C16 N2 C20 C24 . 179.7(5)
Co2 N2 C20 C24 . 1.8(6)
C18 C19 C20 N2 . 0.5(9)
C21 C19 C20 N2 . -179.4(5)
C18 C19 C20 C24 . 179.7(6)
C21 C19 C20 C24 . -0.2(8)
C18 C19 C21 C22 . 179.8(7)
C20 C19 C21 C22 . -0.4(9)
C19 C21 C22 C23 . 1.7(9)
C21 C22 C23 C25 . 177.5(5)
C21 C22 C23 C24 . -2.3(8)
C27 N1 C24 C23 . 0.1(6)
Co2 N1 C24 C23 . 179.5(3)
C27 N1 C24 C20 . 178.9(4)
Co2 N1 C24 C20 . -1.7(5)
C22 C23 C24 N1 . -179.5(4)
C25 C23 C24 N1 . 0.7(6)
C22 C23 C24 C20 . 1.8(7)
C25 C23 C24 C20 . -178.1(4)
N2 C20 C24 N1 . -0.1(6)
C19 C20 C24 N1 . -179.3(4)
N2 C20 C24 C23 . 178.7(4)
C19 C20 C24 C23 . -0.5(7)
C22 C23 C25 C26 . 179.6(5)
C24 C23 C25 C26 . -0.6(7)
C23 C25 C26 C27 . -0.1(7)
C24 N1 C27 C26 . -0.9(6)
Co2 N1 C27 C26 . 179.8(3)
C25 C26 C27 N1 . 0.9(7)

_cod_database_fobs_code 2021208
